data_1555079
loop_
_publ_author_name
'He, Guangke'
'Li, Yuan'
'Yu, Zilun'
'Chen, Zhaoqiang'
'Tang, Yongming'
'Song, Guangliang'
'Loh, Teck-Peng'

_publ_section_title
;
 Selectfluor&#x2122;-catalyzed oxidative cyclization of ynamides enables
 facile synthesis of oxazolidine-2,4-diones
;
_journal_issue 21
_journal_name_full 'Organic Chemistry Frontiers'
_journal_page_first 3644
_journal_paper_doi 10.1039/C9QO00845D
_journal_volume 6
_journal_year 2019
_chemical_formula_sum 'C16 H13 N O3'
_chemical_formula_weight 267.27
_space_group_crystal_system monoclinic
_space_group_IT_number 7
_space_group_name_Hall 'P -2yc'
_space_group_name_H-M_alt 'P 1 c 1'
_atom_sites_solution_hydrogens geom
_audit_update_record
;
2018-11-28 deposited with the CCDC.	2019-09-16 downloaded from the CCDC.
;
_cell_angle_alpha 90
_cell_angle_beta 101.496(7)
_cell_angle_gamma 90
_cell_formula_units_Z 2
_cell_length_a 14.099(2)
_cell_length_b 5.2916(9)
_cell_length_c 9.1495(16)
_cell_measurement_reflns_used 6381
_cell_measurement_temperature 273.(2)
_cell_measurement_theta_max 31.3711
_cell_measurement_theta_min 2.9488
_cell_volume 668.92(19)
_computing_cell_refinement 'SAINT V8.38A (Bruker AXS Inc., 2017)'
_computing_data_reduction 'SAINT V8.38A (Bruker AXS Inc., 2017)'
_computing_molecular_graphics 'shelXle (C.B. Huebschle, rev 924)'
_computing_structure_refinement 'SHELXL-2018/3 (Sheldrick, 2018)'
_computing_structure_solution 'XT, VERSION 2014/5'
_diffrn_ambient_temperature 273.(2)
_diffrn_detector_area_resol_mean 7.3910
_diffrn_measured_fraction_theta_full 0.989
_diffrn_measured_fraction_theta_max 0.989
_diffrn_measurement_device_type ' Bruker D8 VENTURE PHOTON II'
_diffrn_radiation_type 'Mo K\a'
_diffrn_radiation_wavelength 0.71073
_diffrn_reflns_av_R_equivalents 0.0247
_diffrn_reflns_av_unetI/netI 0.0305
_diffrn_reflns_limit_h_max 20
_diffrn_reflns_limit_h_min -18
_diffrn_reflns_limit_k_max 7
_diffrn_reflns_limit_k_min -7
_diffrn_reflns_limit_l_max 13
_diffrn_reflns_limit_l_min -13
_diffrn_reflns_number 12828
_diffrn_reflns_theta_full 30.50
_diffrn_reflns_theta_max 30.50
_diffrn_reflns_theta_min 2.95
_exptl_absorpt_coefficient_mu 0.092
_exptl_absorpt_correction_T_max 0.7263
_exptl_absorpt_correction_T_min 0.6482
_exptl_absorpt_correction_type multi-scan
_exptl_absorpt_process_details
;
SADABS-2016/2 - Bruker AXS area detector scaling and absorption correction
;
_exptl_crystal_density_diffrn 1.327
_exptl_crystal_density_method 'not measured'
_exptl_crystal_description block
_exptl_crystal_F_000 280
_exptl_crystal_size_max 0.200
_exptl_crystal_size_mid 0.200
_exptl_crystal_size_min 0.200
_refine_diff_density_max 0.142
_refine_diff_density_min -0.105
_refine_ls_abs_structure_details
;

Refined as an inversion twin.
;
_refine_ls_abs_structure_Flack 0.1(19)
_refine_ls_extinction_method none
_refine_ls_goodness_of_fit_ref 1.067
_refine_ls_hydrogen_treatment constr
_refine_ls_matrix_type full
_refine_ls_number_parameters 315
_refine_ls_number_reflns 3765
_refine_ls_number_restraints 785
_refine_ls_restrained_S_all 1.015
_refine_ls_R_factor_all 0.0506
_refine_ls_R_factor_gt 0.0410
_refine_ls_shift/su_max 0.000
_refine_ls_shift/su_mean 0.000
_refine_ls_structure_factor_coef Fsqd
_refine_ls_weighting_details 'w=1/[\s^2^(Fo^2^)+(0.0706P)^2^+0.0245P] where P=(Fo^2^+2Fc^2^)/3'
_refine_ls_weighting_scheme calc
_refine_ls_wR_factor_gt 0.1183
_refine_ls_wR_factor_ref 0.1268
_reflns_number_gt 3062
_reflns_number_total 3765
_reflns_threshold_expression 'I > 2\s(I)'
_cod_data_source_file c9qo00845d3.cif
_cod_data_source_block LLYY
_cod_depositor_comments
;
The following automatic conversions were performed:

data item '_exptl_absorpt_correction_type' value 'Multi-Scan' was
changed to 'multi-scan' in accordance with the
/home/saulius/struct/COD-crude-data/automatic-downloads/DataCite-retrospective/RSC/depositions/lib/dictionaries/cif_core.dic
dictionary named 'cif_core.dic' version 2.4.2 last updated on
2011-04-26.

Automatic conversion script
Id: cif_fix_values 6909 2019-04-08 15:41:33Z antanas 
;
_cod_original_cell_volume 668.9(2)
_cod_database_code 1555079

loop_
_space_group_symop_operation_xyz
'x, y, z'
'x, -y, z+1/2'

loop_
_atom_site_type_symbol
_atom_site_label
_atom_site_fract_x
_atom_site_fract_y
_atom_site_fract_z
_atom_site_U_iso_or_equiv
_atom_site_adp_type
_atom_site_calc_flag
_atom_site_refinement_flags_adp
_atom_site_refinement_flags_occupancy
_atom_site_refinement_flags_posn
_atom_site_occupancy
_atom_site_disorder_assembly
_atom_site_disorder_group
C C1 0.8719(8) 0.907(3) 0.5226(10) 0.070(3) Uani d U P G 0.360(4) A 1
H H1 0.916735 0.990628 0.478313 0.084 Uiso calc U P R 0.360(4) A 1
C C2 0.7738(8) 0.960(2) 0.4788(12) 0.057(2) Uani d U P G 0.360(4) A 1
H H2 0.753078 1.080498 0.405174 0.068 Uiso calc U P R 0.360(4) A 1
C C3 0.7067(6) 0.835(2) 0.5451(16) 0.048(3) Uani d U P G 0.360(4) A 1
C C4 0.7377(7) 0.655(2) 0.6551(15) 0.0438(19) Uani d U P G 0.360(4) A 1
H H4 0.692866 0.571119 0.699462 0.053 Uiso calc U P R 0.360(4) A 1
C C5 0.8358(7) 0.6014(19) 0.6990(12) 0.052(2) Uani d U P G 0.360(4) A 1
H H5 0.856523 0.481246 0.772602 0.063 Uiso calc U P R 0.360(4) A 1
C C6 0.9029(6) 0.727(3) 0.6327(12) 0.063(3) Uani d U P G 0.360(4) A 1
H H6 0.968458 0.690997 0.66203 0.076 Uiso calc U P R 0.360(4) A 1
C C7 0.6068(10) 0.908(2) 0.4683(12) 0.0433(17) Uani d U P . 0.360(4) A 1
H H7 0.608917 1.020587 0.38376 0.052 Uiso calc U P R 0.360(4) A 1
C C8 0.5369(5) 0.6919(16) 0.4214(8) 0.0412(14) Uani d U P D 0.360(4) A 1
C C9 0.4803(5) 0.9276(16) 0.5957(8) 0.0421(14) Uani d U P D 0.360(4) A 1
N N1 0.4641(4) 0.7212(9) 0.4968(6) 0.0418(12) Uani d U P D 0.360(4) A 1
O O1 0.5640(3) 1.0410(7) 0.5837(6) 0.0451(12) Uani d U P D 0.360(4) A 1
O O2 0.5433(12) 0.529(3) 0.333(2) 0.056(2) Uani d U P D 0.360(4) A 1
O O3 0.4345(11) 0.989(4) 0.6891(14) 0.057(2) Uani d U P D 0.360(4) A 1
C C10 0.3909(9) 0.600(2) 0.5355(13) 0.047(2) Uani d U P . 0.360(4) A 1
H H10A 0.396822 0.625194 0.641951 0.056 Uiso calc U P R 0.360(4) A 1
H H10B 0.401793 0.421108 0.521416 0.056 Uiso calc U P R 0.360(4) A 1
C C11 0.2792(6) 0.655(2) 0.4598(12) 0.040(2) Uani d U P G 0.360(4) A 1
C C12 0.2670(8) 0.8340(19) 0.3463(12) 0.046(2) Uani d U P G 0.360(4) A 1
H H12 0.320592 0.8982 0.313804 0.056 Uiso calc U P R 0.360(4) A 1
C C13 0.1746(9) 0.917(2) 0.2812(12) 0.060(3) Uani d U P G 0.360(4) A 1
H H13 0.166455 1.03629 0.205274 0.072 Uiso calc U P R 0.360(4) A 1
C C14 0.0945(7) 0.821(3) 0.3297(16) 0.076(3) Uani d U P G 0.360(4) A 1
H H14 0.032672 0.87602 0.286227 0.091 Uiso calc U P R 0.360(4) A 1
C C15 0.1067(7) 0.642(2) 0.4433(18) 0.062(2) Uani d U P G 0.360(4) A 1
H H15 0.053025 0.577657 0.47571 0.075 Uiso calc U P R 0.360(4) A 1
C C16 0.1990(8) 0.5592(19) 0.5083(14) 0.050(2) Uani d U P G 0.360(4) A 1
H H16 0.207161 0.439563 0.584243 0.06 Uiso calc U P R 0.360(4) A 1
C C1A 0.1170(4) 0.5769(12) 0.4410(9) 0.0739(19) Uani d U P G 0.640(4) A 2
H H1A 0.06906 0.474996 0.466529 0.089 Uiso calc U P R 0.640(4) A 2
C C2A 0.2140(4) 0.5181(11) 0.4926(7) 0.0567(15) Uani d U P G 0.640(4) A 2
H H2A 0.230937 0.376787 0.552575 0.068 Uiso calc U P R 0.640(4) A 2
C C3A 0.2856(3) 0.6704(13) 0.4545(9) 0.0511(17) Uani d U P G 0.640(4) A 2
C C4A 0.2603(5) 0.8815(11) 0.3648(9) 0.0505(13) Uani d U P G 0.640(4) A 2
H H4A 0.308256 0.983449 0.339359 0.061 Uiso calc U P R 0.640(4) A 2
C C5A 0.1633(5) 0.9404(12) 0.3133(7) 0.0611(15) Uani d U P G 0.640(4) A 2
H H5A 0.14638 1.081662 0.253312 0.073 Uiso calc U P R 0.640(4) A 2
C C6A 0.0917(4) 0.7881(14) 0.3514(8) 0.0748(19) Uani d U P G 0.640(4) A 2
H H6A 0.026781 0.827439 0.316895 0.09 Uiso calc U P R 0.640(4) A 2
C C7A 0.3824(6) 0.5702(13) 0.5064(8) 0.0562(18) Uani d U P . 0.640(4) A 2
H H7A 0.381166 0.447828 0.586434 0.067 Uiso calc U P R 0.640(4) A 2
C C8A 0.4535(3) 0.8161(9) 0.5747(5) 0.0468(8) Uani d U P D 0.640(4) A 2
C C9A 0.5105(3) 0.5902(11) 0.4004(6) 0.0496(9) Uani d U P D 0.640(4) A 2
N N1A 0.5270(2) 0.7922(5) 0.4994(4) 0.0467(7) Uani d U P D 0.640(4) A 2
O O1A 0.4279(2) 0.4750(5) 0.4117(4) 0.0515(7) Uani d U P D 0.640(4) A 2
O O2A 0.4421(7) 0.9848(17) 0.6577(9) 0.0595(15) Uani d U P D 0.640(4) A 2
O O3A 0.5628(7) 0.527(2) 0.3166(13) 0.0629(17) Uani d U P D 0.640(4) A 2
C C10A 0.6060(6) 0.9721(12) 0.5072(9) 0.0567(16) Uani d U P . 0.640(4) A 2
H H10C 0.600685 1.097459 0.582504 0.068 Uiso calc U P R 0.640(4) A 2
H H10D 0.597947 1.059216 0.41222 0.068 Uiso calc U P R 0.640(4) A 2
C C11A 0.7085(4) 0.8589(14) 0.5434(8) 0.0501(16) Uani d U P G 0.640(4) A 2
C C12A 0.7222(4) 0.6428(14) 0.6315(8) 0.0576(17) Uani d U P G 0.640(4) A 2
H H12A 0.669062 0.55762 0.653598 0.069 Uiso calc U P R 0.640(4) A 2
C C13A 0.8152(5) 0.5540(11) 0.6866(8) 0.0599(15) Uani d U P G 0.640(4) A 2
H H13A 0.824362 0.409376 0.745474 0.072 Uiso calc U P R 0.640(4) A 2
C C14A 0.8946(4) 0.6812(14) 0.6535(9) 0.0732(19) Uani d U P G 0.640(4) A 2
H H14A 0.956849 0.621809 0.69036 0.088 Uiso calc U P R 0.640(4) A 2
C C15A 0.8809(4) 0.8973(15) 0.5655(8) 0.0722(17) Uani d U P G 0.640(4) A 2
H H15A 0.934036 0.982487 0.54337 0.087 Uiso calc U P R 0.640(4) A 2
C C16A 0.7879(5) 0.9862(12) 0.5104(7) 0.0605(16) Uani d U P G 0.640(4) A 2
H H16A 0.778737 1.130735 0.451494 0.073 Uiso calc U P R 0.640(4) A 2

loop_
_atom_site_aniso_label
_atom_site_aniso_U_11
_atom_site_aniso_U_22
_atom_site_aniso_U_33
_atom_site_aniso_U_12
_atom_site_aniso_U_13
_atom_site_aniso_U_23
C1 0.054(5) 0.102(6) 0.054(5) -0.019(4) 0.007(4) 0.003(4)
C2 0.045(5) 0.073(5) 0.047(4) -0.013(4) -0.002(3) -0.007(3)
C3 0.029(4) 0.059(5) 0.054(6) 0.004(3) 0.006(4) 0.005(4)
C4 0.033(3) 0.049(4) 0.043(4) -0.004(3) -0.007(3) 0.013(3)
C5 0.030(4) 0.049(4) 0.068(4) 0.000(3) -0.013(3) 0.000(3)
C6 0.041(4) 0.077(6) 0.072(5) -0.005(4) 0.012(4) -0.010(5)
C7 0.040(3) 0.046(4) 0.042(4) 0.008(3) 0.002(3) -0.002(3)
C8 0.039(3) 0.039(3) 0.041(3) 0.013(2) -0.005(2) -0.003(3)
C9 0.034(3) 0.050(4) 0.041(3) 0.008(3) 0.002(2) -0.004(3)
N1 0.037(3) 0.042(2) 0.043(3) 0.009(2) -0.0023(18) -0.003(2)
O1 0.039(2) 0.040(2) 0.055(2) 0.0046(15) 0.0061(19) -0.0108(16)
O2 0.042(5) 0.057(4) 0.065(7) 0.013(3) 0.000(4) -0.021(4)
O3 0.044(3) 0.089(5) 0.038(4) -0.001(3) 0.009(3) -0.017(3)
C10 0.035(3) 0.061(4) 0.038(4) 0.018(3) -0.008(3) -0.018(3)
C11 0.026(3) 0.035(4) 0.055(5) 0.008(3) -0.006(3) 0.005(3)
C12 0.042(4) 0.049(4) 0.048(4) 0.017(3) 0.009(3) 0.000(3)
C13 0.060(6) 0.069(5) 0.050(4) 0.020(4) 0.008(4) 0.002(4)
C14 0.040(6) 0.099(7) 0.082(6) 0.016(5) -0.004(5) -0.001(6)
C15 0.028(3) 0.068(6) 0.090(6) 0.011(3) 0.009(3) -0.008(4)
C16 0.036(4) 0.047(4) 0.073(5) 0.005(3) 0.027(3) 0.006(3)
C1A 0.050(3) 0.073(4) 0.101(4) -0.003(3) 0.020(3) -0.009(3)
C2A 0.041(3) 0.057(3) 0.073(3) -0.001(2) 0.013(2) -0.009(2)
C3A 0.045(3) 0.059(3) 0.049(3) -0.011(2) 0.008(2) -0.001(2)
C4A 0.043(2) 0.045(2) 0.064(3) 0.0093(17) 0.0108(18) -0.001(2)
C5A 0.044(3) 0.074(3) 0.062(3) 0.024(2) 0.004(2) -0.001(2)
C6A 0.037(3) 0.093(4) 0.089(4) 0.008(3) 0.002(3) -0.015(4)
C7A 0.050(3) 0.058(3) 0.053(3) -0.013(2) -0.010(2) 0.017(3)
C8A 0.043(2) 0.049(2) 0.0440(19) 0.0099(16) -0.0022(15) -0.0052(16)
C9A 0.047(2) 0.051(2) 0.047(2) 0.0163(19) -0.0007(18) -0.0061(19)
N1A 0.0413(18) 0.0473(14) 0.0474(16) 0.0038(12) -0.0006(11) -0.0057(13)
O1A 0.0455(14) 0.0519(13) 0.0546(13) 0.0063(10) 0.0036(11) -0.0188(10)
O2A 0.070(3) 0.059(2) 0.047(3) 0.009(2) 0.008(2) -0.021(2)
O3A 0.050(4) 0.081(3) 0.058(2) 0.017(3) 0.012(2) -0.0147(17)
C10A 0.043(2) 0.048(3) 0.073(4) 0.001(2) -0.001(3) 0.012(2)
C11A 0.050(3) 0.043(2) 0.053(3) -0.007(2) -0.002(3) 0.004(2)
C12A 0.042(2) 0.071(3) 0.052(3) 0.003(2) -0.011(2) 0.005(2)
C13A 0.044(3) 0.062(3) 0.066(3) 0.002(2) -0.006(2) -0.004(2)
C14A 0.041(3) 0.088(4) 0.086(4) 0.013(3) 0.000(3) 0.008(3)
C15A 0.039(2) 0.101(4) 0.074(4) -0.014(3) 0.005(2) 0.001(3)
C16A 0.049(3) 0.064(3) 0.060(3) -0.021(2) -0.009(2) 0.007(3)

loop_
_atom_type_symbol
_atom_type_description
_atom_type_scat_dispersion_real
_atom_type_scat_dispersion_imag
_atom_type_scat_source
C C 0.0033 0.0016 'International Tables Vol C Tables 4.2.6.8 and 6.1.1.4'
H H 0.0000 0.0000 'International Tables Vol C Tables 4.2.6.8 and 6.1.1.4'
N N 0.0061 0.0033 'International Tables Vol C Tables 4.2.6.8 and 6.1.1.4'
O O 0.0106 0.0060 'International Tables Vol C Tables 4.2.6.8 and 6.1.1.4'

loop_
_geom_angle_atom_site_label_1
_geom_angle_atom_site_label_2
_geom_angle_atom_site_label_3
_geom_angle
C2 C1 C6 120.0
C2 C1 H1 120.0
C6 C1 H1 120.0
C3 C2 C1 120.0
C3 C2 H2 120.0
C1 C2 H2 120.0
C4 C3 C2 120.0
C4 C3 C7 130.5(9)
C2 C3 C7 109.2(9)
C3 C4 C5 120.0
C3 C4 H4 120.0
C5 C4 H4 120.0
C4 C5 C6 120.0
C4 C5 H5 120.0
C6 C5 H5 120.0
C5 C6 C1 120.0
C5 C6 H6 120.0
C1 C6 H6 120.0
O1 C7 C3 105.4(9)
O1 C7 C8 103.0(9)
C3 C7 C8 115.7(9)
O1 C7 H7 110.8
C3 C7 H7 110.8
C8 C7 H7 110.8
O2 C8 N1 126.4(11)
O2 C8 C7 127.0(10)
N1 C8 C7 106.5(7)
O3 C9 O1 122.4(11)
O3 C9 N1 128.3(12)
O1 C9 N1 109.0(5)
C10 N1 C8 142.3(7)
C10 N1 C9 103.9(7)
C8 N1 C9 112.0(7)
C9 O1 C7 109.4(6)
N1 C10 C11 122.9(10)
N1 C10 H10A 106.6
C11 C10 H10A 106.6
N1 C10 H10B 106.6
C11 C10 H10B 106.6
H10A C10 H10B 106.6
C12 C11 C16 120.0
C12 C11 C10 114.1(8)
C16 C11 C10 125.6(8)
C13 C12 C11 120.0
C13 C12 H12 120.0
C11 C12 H12 120.0
C12 C13 C14 120.0
C12 C13 H13 120.0
C14 C13 H13 120.0
C15 C14 C13 120.0
C15 C14 H14 120.0
C13 C14 H14 120.0
C14 C15 C16 120.0
C14 C15 H15 120.0
C16 C15 H15 120.0
C15 C16 C11 120.0
C15 C16 H16 120.0
C11 C16 H16 120.0
C2A C1A C6A 120.0
C2A C1A H1A 120.0
C6A C1A H1A 120.0
C3A C2A C1A 120.0
C3A C2A H2A 120.0
C1A C2A H2A 120.0
C4A C3A C2A 120.0
C4A C3A C7A 126.9(5)
C2A C3A C7A 112.9(5)
C5A C4A C3A 120.0
C5A C4A H4A 120.0
C3A C4A H4A 120.0
C4A C5A C6A 120.0
C4A C5A H5A 120.0
C6A C5A H5A 120.0
C5A C6A C1A 120.0
C5A C6A H6A 120.0
C1A C6A H6A 120.0
O1A C7A C3A 119.2(6)
O1A C7A C8A 102.3(5)
C3A C7A C8A 106.9(5)
O1A C7A H7A 109.3
C3A C7A H7A 109.3
C8A C7A H7A 109.3
O2A C8A N1A 126.9(7)
O2A C8A C7A 131.4(6)
N1A C8A C7A 101.4(4)
O3A C9A O1A 125.0(7)
O3A C9A N1A 125.4(8)
O1A C9A N1A 109.6(4)
C8A N1A C9A 110.9(4)
C8A N1A C10A 124.5(4)
C9A N1A C10A 124.2(5)
C7A O1A C9A 115.8(4)
N1A C10A C11A 115.6(5)
N1A C10A H10C 108.4
C11A C10A H10C 108.4
N1A C10A H10D 108.4
C11A C10A H10D 108.4
H10C C10A H10D 107.4
C12A C11A C16A 120.0
C12A C11A C10A 117.5(5)
C16A C11A C10A 121.8(5)
C11A C12A C13A 120.0
C11A C12A H12A 120.0
C13A C12A H12A 120.0
C14A C13A C12A 120.0
C14A C13A H13A 120.0
C12A C13A H13A 120.0
C15A C14A C13A 120.0
C15A C14A H14A 120.0
C13A C14A H14A 120.0
C14A C15A C16A 120.0
C14A C15A H15A 120.0
C16A C15A H15A 120.0
C15A C16A C11A 120.0
C15A C16A H16A 120.0
C11A C16A H16A 120.0

loop_
_geom_bond_atom_site_label_1
_geom_bond_atom_site_label_2
_geom_bond_distance
C1 C2 1.39
C1 C6 1.39
C1 H1 0.93
C2 C3 1.39
C2 H2 0.93
C3 C4 1.39
C3 C7 1.496(15)
C4 C5 1.39
C4 H4 0.93
C5 C6 1.39
C5 H5 0.93
C6 H6 0.93
C7 O1 1.491(10)
C7 C8 1.517(15)
C7 H7 0.98
C8 O2 1.202(13)
C8 N1 1.355(9)
C9 O3 1.213(6)
C9 O1 1.348(9)
C9 N1 1.408(9)
N1 C10 1.322(15)
C10 C11 1.617(15)
C10 H10A 0.97
C10 H10B 0.97
C11 C12 1.39
C11 C16 1.39
C12 C13 1.39
C12 H12 0.93
C13 C14 1.39
C13 H13 0.93
C14 C15 1.39
C14 H14 0.93
C15 C16 1.39
C15 H15 0.93
C16 H16 0.93
C1A C2A 1.39
C1A C6A 1.39
C1A H1A 0.93
C2A C3A 1.39
C2A H2A 0.93
C3A C4A 1.39
C3A C7A 1.452(10)
C4A C5A 1.39
C4A H4A 0.93
C5A C6A 1.39
C5A H5A 0.93
C6A H6A 0.93
C7A O1A 1.280(9)
C7A C8A 1.686(9)
C7A H7A 0.98
C8A O2A 1.203(7)
C8A N1A 1.359(5)
C9A O3A 1.212(5)
C9A O1A 1.336(6)
C9A N1A 1.390(6)
N1A C10A 1.456(8)
C10A C11A 1.539(10)
C10A H10C 0.97
C10A H10D 0.97
C11A C12A 1.39
C11A C16A 1.39
C12A C13A 1.39
C12A H12A 0.93
C13A C14A 1.39
C13A H13A 0.93
C14A C15A 1.39
C14A H14A 0.93
C15A C16A 1.39
C15A H15A 0.93
C16A H16A 0.93

loop_
_geom_torsion_atom_site_label_1
_geom_torsion_atom_site_label_2
_geom_torsion_atom_site_label_3
_geom_torsion_atom_site_label_4
_geom_torsion
C6 C1 C2 C3 0
C1 C2 C3 C4 0
C1 C2 C3 C7 -174.6(10)
C2 C3 C4 C5 0
C7 C3 C4 C5 173.3(13)
C3 C4 C5 C6 0
C4 C5 C6 C1 0
C2 C1 C6 C5 0
C4 C3 C7 O1 69.9(11)
C2 C3 C7 O1 -116.2(9)
C4 C3 C7 C8 -43.1(14)
C2 C3 C7 C8 130.7(9)
O1 C7 C8 O2 -177.9(15)
C3 C7 C8 O2 -63.4(19)
O1 C7 C8 N1 3.5(9)
C3 C7 C8 N1 118.0(10)
O2 C8 N1 C10 17.(2)
C7 C8 N1 C10 -164.1(12)
O2 C8 N1 C9 178.2(15)
C7 C8 N1 C9 -3.1(8)
O3 C9 N1 C10 -3.9(15)
O1 C9 N1 C10 169.5(7)
O3 C9 N1 C8 -172.1(13)
O1 C9 N1 C8 1.4(7)
O3 C9 O1 C7 175.0(13)
N1 C9 O1 C7 1.1(8)
C3 C7 O1 C9 -124.5(8)
C8 C7 O1 C9 -2.8(9)
C8 N1 C10 C11 -106.5(12)
C9 N1 C10 C11 91.7(10)
N1 C10 C11 C12 2.6(12)
N1 C10 C11 C16 -171.0(8)
C16 C11 C12 C13 0
C10 C11 C12 C13 -174.0(9)
C11 C12 C13 C14 0
C12 C13 C14 C15 0
C13 C14 C15 C16 0
C14 C15 C16 C11 0
C12 C11 C16 C15 0
C10 C11 C16 C15 173.2(10)
C6A C1A C2A C3A 0
C1A C2A C3A C4A 0
C1A C2A C3A C7A -174.9(6)
C2A C3A C4A C5A 0
C7A C3A C4A C5A 174.1(7)
C3A C4A C5A C6A 0
C4A C5A C6A C1A 0
C2A C1A C6A C5A 0
C4A C3A C7A O1A -67.1(8)
C2A C3A C7A O1A 107.3(6)
C4A C3A C7A C8A 47.9(7)
C2A C3A C7A C8A -137.6(4)
O1A C7A C8A O2A 172.7(7)
C3A C7A C8A O2A 46.7(10)
O1A C7A C8A N1A -1.6(5)
C3A C7A C8A N1A -127.5(5)
O2A C8A N1A C9A -172.8(7)
C7A C8A N1A C9A 1.8(4)
O2A C8A N1A C10A 0.0(9)
C7A C8A N1A C10A 174.6(5)
O3A C9A N1A C8A 178.4(10)
O1A C9A N1A C8A -1.6(4)
O3A C9A N1A C10A 5.6(11)
O1A C9A N1A C10A -174.4(5)
C3A C7A O1A C9A 118.2(6)
C8A C7A O1A C9A 0.7(6)
O3A C9A O1A C7A -179.6(10)
N1A C9A O1A C7A 0.4(6)
C8A N1A C10A C11A 128.2(6)
C9A N1A C10A C11A -59.9(8)
N1A C10A C11A C12A -30.0(8)
N1A C10A C11A C16A 159.9(5)
C16A C11A C12A C13A 0
C10A C11A C12A C13A -170.3(7)
C11A C12A C13A C14A 0
C12A C13A C14A C15A 0
C13A C14A C15A C16A 0
C14A C15A C16A C11A 0
C12A C11A C16A C15A 0
C10A C11A C16A C15A 169.9(7)
